data_1568245
loop_
_publ_author_name
'Han, Xiao'
'Cheng, Puxin'
'Shi, Rongchao'
'Zheng, Yongshen'
'Qi, Siming'
'Xu, Jialiang'
'Bu, Xian-He'

_publ_section_title
;
 Linear optical afterglow and nonlinear optical harmonic generation from
 chiral tin(IV) halides: the role of lattice distortions.
;
_journal_issue 3
_journal_name_full 'Materials horizons'
_journal_page_first 1005
_journal_page_last 1011
_journal_paper_doi 10.1039/d2mh01429g
_journal_volume 10
_journal_year 2023
_chemical_formula_moiety 'Cl6 Sn, 2(C8 H11 F N)'
_chemical_formula_sum 'C16 H22 Cl6 F2 N2 Sn'
_chemical_formula_weight 611.74
_chemical_name_systematic rac-FMBA-SnCl
_space_group_crystal_system monoclinic
_space_group_IT_number 14
_space_group_name_Hall '-P 2ybc'
_space_group_name_H-M_alt 'P 1 21/c 1'
_atom_sites_solution_hydrogens geom
_atom_sites_solution_primary dual
_audit_creation_date 2022-09-30
_audit_creation_method
;
Olex2 1.2
(compiled 2018.05.29 svn.r3508 for OlexSys, GUI svn.r5506)
;
_audit_update_record
;
2022-10-02 deposited with the CCDC.	2023-01-05 downloaded from the CCDC.
;
_cell_angle_alpha 90
_cell_angle_beta 109.933(5)
_cell_angle_gamma 90
_cell_formula_units_Z 2
_cell_length_a 13.9427(7)
_cell_length_b 7.1499(3)
_cell_length_c 12.4112(6)
_cell_measurement_reflns_used 3860
_cell_measurement_temperature 100.00(10)
_cell_measurement_theta_max 74.5310
_cell_measurement_theta_min 6.7670
_cell_volume 1163.14(10)
_computing_cell_refinement 'CrysAlisPro 1.171.40.84a (Rigaku OD, 2020)'
_computing_data_collection 'CrysAlisPro 1.171.40.84a (Rigaku OD, 2020)'
_computing_data_reduction 'CrysAlisPro 1.171.40.84a (Rigaku OD, 2020)'
_computing_molecular_graphics 'Olex2 (Dolomanov et al., 2009)'
_computing_publication_material 'Olex2 (Dolomanov et al., 2009)'
_computing_structure_refinement 'ShelXL (Sheldrick, 2015)'
_computing_structure_solution 'ShelXT (Sheldrick, 2015)'
_diffrn_ambient_environment N~2~
_diffrn_ambient_temperature 100.00(10)
_diffrn_detector 'Hybrid Pixel Array Detector'
_diffrn_detector_area_resol_mean 10.0000
_diffrn_measured_fraction_theta_full 1.000
_diffrn_measured_fraction_theta_max 0.975
_diffrn_measurement_details
;
List of Runs (angles in degrees, time in seconds):

  # Type    Start    End  Width  t~exp~   \w     \q     \k     \f   Frames
#--------------------------------------------------------------------------
  1  \w    103.00 128.00   0.50    1.86    --  101.30 -36.00-176.00   50
  2  \w     82.00 107.00   0.50    1.86    --  101.30  36.00 -20.00   50
  3  \w    109.00 134.00   0.50    1.86    --  101.30  36.00 -20.00   50
  4  \w     58.00  84.00   0.50    1.86    --  101.30 -36.00-176.00   52
  5  \w    -10.00  16.00   0.50    0.50    --    0.00  82.00-180.00   52
  6  \w    -26.00   0.00   0.50    0.50    --    0.00  82.00-150.00   52
  7  \w    -56.00 -31.00   0.50    0.50    --    0.00 -36.00-176.00   50
  8  \w    -38.00  -3.00   0.50    0.50    --    0.00 -82.00  30.00   70
  9  \w      3.00  33.00   0.50    0.50    --    0.00  82.00-150.00   60
 10  \w    -37.00  34.00   0.50    0.50    --    0.00 -82.00-150.00  142
 11  \w      7.00  32.00   0.50    0.50    --    0.00  36.00 -20.00   50
 12  \w    -23.00  18.00   0.50    0.50    --    0.00 -82.00 -90.00   82
 13  \w     12.00 127.00   0.50    1.86    --  101.30 -38.00  60.00  230
 14  \w     81.00 177.00   0.50    1.86    --  101.30  38.00 -60.00  192
 15  \w     12.00  93.00   0.50    1.86    --  101.30 -57.00  60.00  162
 16  \w    116.00 166.00   0.50    1.86    --  101.30  82.00-180.00  100
 17  \w    110.00 135.00   0.50    1.86    --  101.30 -77.00 -60.00   50
 18  \w    114.00 190.00   0.50    1.86    --  101.30  82.00 -30.00  152
 19  \w     98.00 132.00   0.50    1.86    --  101.30  19.00 -90.00   68
;
_diffrn_measurement_device 'four-circle diffractometer'
_diffrn_measurement_device_type 'XtaLAB AFC12 (RINC): Kappa single'
_diffrn_measurement_method '\w scans'
_diffrn_orient_matrix_type 'CrysAlisPro convention (1999,Acta A55,543-557)'
_diffrn_orient_matrix_UB_11 0.1121640000
_diffrn_orient_matrix_UB_12 0.0137398000
_diffrn_orient_matrix_UB_13 0.0795321000
_diffrn_orient_matrix_UB_21 0.0278666000
_diffrn_orient_matrix_UB_22 0.0971843000
_diffrn_orient_matrix_UB_23 -0.0962123000
_diffrn_orient_matrix_UB_31 -0.0217352000
_diffrn_orient_matrix_UB_32 0.1917219000
_diffrn_orient_matrix_UB_33 0.0430522000
_diffrn_radiation_monochromator mirror
_diffrn_radiation_probe x-ray
_diffrn_radiation_type CuK\a
_diffrn_radiation_wavelength 1.54184
_diffrn_reflns_av_R_equivalents 0.0395
_diffrn_reflns_av_unetI/netI 0.0415
_diffrn_reflns_Laue_measured_fraction_full 1.000
_diffrn_reflns_Laue_measured_fraction_max 0.975
_diffrn_reflns_limit_h_max 17
_diffrn_reflns_limit_h_min -17
_diffrn_reflns_limit_k_max 8
_diffrn_reflns_limit_k_min -4
_diffrn_reflns_limit_l_max 15
_diffrn_reflns_limit_l_min -15
_diffrn_reflns_number 6707
_diffrn_reflns_point_group_measured_fraction_full 1.000
_diffrn_reflns_point_group_measured_fraction_max 0.975
_diffrn_reflns_theta_full 67.684
_diffrn_reflns_theta_max 75.639
_diffrn_reflns_theta_min 6.755
_diffrn_source 'Rotating-anode X-ray tube (dual wavelength)'
_diffrn_source_type 'Rigaku (Cu) X-ray DW Source'
_exptl_absorpt_coefficient_mu 15.275
_exptl_absorpt_correction_T_max 1.00000
_exptl_absorpt_correction_T_min 0.51302
_exptl_absorpt_correction_type multi-scan
_exptl_absorpt_process_details
;
CrysAlisPro 1.171.40.84a (Rigaku Oxford Diffraction, 2020)
Empirical absorption correction using spherical harmonics,
implemented in SCALE3 ABSPACK scaling algorithm.
;
_exptl_crystal_colour 'clear light white'
_exptl_crystal_colour_lustre clear
_exptl_crystal_colour_modifier light
_exptl_crystal_colour_primary white
_exptl_crystal_density_diffrn 1.747
_exptl_crystal_description plate
_exptl_crystal_F_000 604
_exptl_crystal_size_max 0.5
_exptl_crystal_size_mid 0.4
_exptl_crystal_size_min 0.3
_refine_diff_density_max 2.182
_refine_diff_density_min -1.130
_refine_diff_density_rms 0.151
_refine_ls_extinction_method none
_refine_ls_goodness_of_fit_ref 1.074
_refine_ls_hydrogen_treatment constr
_refine_ls_matrix_type full
_refine_ls_number_parameters 126
_refine_ls_number_reflns 2338
_refine_ls_number_restraints 0
_refine_ls_restrained_S_all 1.074
_refine_ls_R_factor_all 0.0543
_refine_ls_R_factor_gt 0.0502
_refine_ls_shift/su_max 0.000
_refine_ls_shift/su_mean 0.000
_refine_ls_structure_factor_coef Fsqd
_refine_ls_weighting_details 'w=1/[\s^2^(Fo^2^)+(0.0740P)^2^+3.5137P] where P=(Fo^2^+2Fc^2^)/3'
_refine_ls_weighting_scheme calc
_refine_ls_wR_factor_gt 0.1339
_refine_ls_wR_factor_ref 0.1370
_reflns_Friedel_coverage 0.000
_reflns_number_gt 2086
_reflns_number_total 2338
_reflns_threshold_expression 'I > 2\s(I)'
_cod_data_source_file d2mh01429g2.cif
_cod_data_source_block 19
_cod_depositor_comments 'Adding full bibliography for 1568244--1568249.cif.'
_cod_database_code 1568245
_shelxl_version_number 2013-4
_shelx_space_group_comment
;
The symmetry employed for this shelxl refinement is uniquely defined
by the following loop, which should always be used as a source of
symmetry information in preference to the above space-group names.
They are only intended as comments.
;
_shelx_estimated_absorpt_t_max 0.092
_shelx_estimated_absorpt_t_min 0.049
_reflns_odcompleteness_completeness 99.96
_reflns_odcompleteness_iscentric 1
_reflns_odcompleteness_theta 66.97
_olex2_refinement_description
;
1. Fixed Uiso
 At 1.2 times of:
  All C(H) groups, All N(H,H,H) groups
 At 1.5 times of:
  All C(H,H,H) groups
2.a Ternary CH refined with riding coordinates:
 C00C(H00I)
2.b Aromatic/amide H refined with riding coordinates:
 C008(H008), C00A(H00G), C00B(H00H), C00D(H00J)
2.c Idealised Me refined as rotating group:
 N005(H00A,H00B,H00C), C007(H00D,H00E,H00F)
;
_olex2_submission_special_instructions 'No special instructions were received'
_oxdiff_exptl_absorpt_empirical_details
;
Empirical correction (ABSPACK) includes:
- Absorption correction using spherical harmonics
- Frame scaling
;
_oxdiff_exptl_absorpt_empirical_full_max 1.418
_oxdiff_exptl_absorpt_empirical_full_min 0.533

loop_
_space_group_symop_operation_xyz
'x, y, z'
'-x, y+1/2, -z+1/2'
'-x, -y, -z'
'x, -y-1/2, z-1/2'

loop_
_atom_site_label
_atom_site_type_symbol
_atom_site_fract_x
_atom_site_fract_y
_atom_site_fract_z
_atom_site_U_iso_or_equiv
_atom_site_adp_type
_atom_site_occupancy
_atom_site_site_symmetry_order
_atom_site_calc_flag
_atom_site_refinement_flags_posn
_atom_site_refinement_flags_adp
_atom_site_refinement_flags_occupancy
_atom_site_disorder_assembly
_atom_site_disorder_group
Sn01 Sn 0.5000 0.0000 0.0000 0.02275(18) Uani 1 2 d S T P . .
Cl02 Cl 0.42022(9) 0.21788(16) 0.09259(10) 0.0269(3) Uani 1 1 d . . . . .
Cl04 Cl 0.35057(10) 0.00246(15) -0.17175(11) 0.0329(3) Uani 1 1 d . . . . .
N005 N 0.6336(3) 0.4553(7) 0.2202(4) 0.0306(9) Uani 1 1 d . . . . .
H00A H 0.5952 0.5083 0.1526 0.037 Uiso 1 1 calc GR . . . .
H00B H 0.6041 0.4774 0.2740 0.037 Uiso 1 1 calc GR . . . .
H00C H 0.6378 0.3297 0.2105 0.037 Uiso 1 1 calc GR . . . .
F006 F 0.9920(3) 0.2322(8) 0.6725(4) 0.0903(19) Uani 1 1 d . . . . .
C007 C 0.7782(5) 0.5308(11) 0.1602(6) 0.0488(17) Uani 1 1 d . . . . .
H00D H 0.7829 0.4004 0.1383 0.073 Uiso 1 1 calc GR . . . .
H00E H 0.8461 0.5881 0.1842 0.073 Uiso 1 1 calc GR . . . .
H00F H 0.7322 0.5996 0.0947 0.073 Uiso 1 1 calc GR . . . .
C008 C 0.8394(4) 0.2642(9) 0.3745(5) 0.0419(14) Uani 1 1 d . . . . .
H008 H 0.8197 0.1872 0.3081 0.050 Uiso 1 1 calc R . . . .
C009 C 0.8061(4) 0.4473(9) 0.3664(5) 0.0344(12) Uani 1 1 d . . . . .
C00A C 0.9004(5) 0.4837(11) 0.5680(6) 0.050(2) Uani 1 1 d . . . . .
H00G H 0.9224 0.5593 0.6349 0.061 Uiso 1 1 calc R . . . .
C00B C 0.8374(4) 0.5558(9) 0.4650(6) 0.0415(14) Uani 1 1 d . . . . .
H00H H 0.8151 0.6819 0.4616 0.050 Uiso 1 1 calc R . . . .
C00C C 0.7374(5) 0.5373(9) 0.2583(5) 0.0381(13) Uani 1 1 d . . . . .
H00I H 0.7307 0.6721 0.2760 0.046 Uiso 1 1 calc R . . . .
C00D C 0.9008(4) 0.1923(9) 0.4779(7) 0.0508(17) Uani 1 1 d . . . . .
H00J H 0.9226 0.0657 0.4834 0.061 Uiso 1 1 calc R . . . .
C00E C 0.9300(4) 0.3038(11) 0.5716(5) 0.0460(16) Uani 1 1 d . . . . .
Cl1 Cl 0.43041(9) -0.26515(16) 0.07157(10) 0.0297(3) Uani 1 1 d . . . . .

loop_
_atom_site_aniso_label
_atom_site_aniso_U_11
_atom_site_aniso_U_22
_atom_site_aniso_U_33
_atom_site_aniso_U_23
_atom_site_aniso_U_13
_atom_site_aniso_U_12
Sn01 0.0246(3) 0.0172(3) 0.0230(3) -0.00077(15) 0.00375(19) -0.00029(15)
Cl02 0.0283(6) 0.0226(6) 0.0299(6) -0.0020(4) 0.0101(4) -0.0008(4)
Cl04 0.0333(7) 0.0242(7) 0.0298(7) -0.0027(4) -0.0040(5) 0.0039(4)
N005 0.024(2) 0.032(2) 0.030(2) -0.0040(19) 0.0009(17) 0.0074(18)
F006 0.050(2) 0.138(5) 0.056(3) 0.056(3) -0.017(2) -0.027(3)
C007 0.039(3) 0.078(5) 0.030(3) 0.016(3) 0.013(3) 0.010(3)
C008 0.034(3) 0.045(3) 0.042(3) -0.012(3) 0.007(2) -0.009(3)
C009 0.023(2) 0.040(3) 0.036(3) 0.015(3) 0.006(2) -0.004(2)
C00A 0.034(3) 0.089(6) 0.032(3) -0.014(3) 0.016(3) -0.022(3)
C00B 0.030(3) 0.036(3) 0.062(4) 0.001(3) 0.020(3) 0.004(3)
C00C 0.034(3) 0.040(3) 0.035(3) 0.005(2) 0.004(2) 0.000(3)
C00D 0.030(3) 0.037(3) 0.079(5) 0.022(3) 0.011(3) 0.006(3)
C00E 0.028(3) 0.064(4) 0.036(3) 0.019(3) -0.001(2) -0.009(3)
Cl1 0.0368(6) 0.0207(6) 0.0326(6) -0.0002(4) 0.0133(5) -0.0032(5)

loop_
_atom_type_symbol
_atom_type_description
_atom_type_scat_dispersion_real
_atom_type_scat_dispersion_imag
_atom_type_scat_source
C C 0.0181 0.0091 'International Tables Vol C Tables 4.2.6.8 and 6.1.1.4'
H H 0.0000 0.0000 'International Tables Vol C Tables 4.2.6.8 and 6.1.1.4'
Cl Cl 0.3639 0.7018 'International Tables Vol C Tables 4.2.6.8 and 6.1.1.4'
F F 0.0727 0.0534 'International Tables Vol C Tables 4.2.6.8 and 6.1.1.4'
N N 0.0311 0.0180 'International Tables Vol C Tables 4.2.6.8 and 6.1.1.4'
Sn Sn 0.0259 5.4591 'International Tables Vol C Tables 4.2.6.8 and 6.1.1.4'

loop_
_geom_angle_atom_site_label_1
_geom_angle_atom_site_label_2
_geom_angle_atom_site_label_3
_geom_angle
_geom_angle_site_symmetry_1
_geom_angle_site_symmetry_3
_geom_angle_publ_flag
Cl02 Sn01 Cl02 180.0 . 3_655 ?
Cl02 Sn01 Cl04 89.05(4) 3_655 . ?
Cl02 Sn01 Cl04 90.95(4) 3_655 3_655 ?
Cl02 Sn01 Cl04 90.95(4) . . ?
Cl02 Sn01 Cl04 89.05(4) . 3_655 ?
Cl02 Sn01 Cl1 91.33(4) . . ?
Cl02 Sn01 Cl1 91.33(4) 3_655 3_655 ?
Cl02 Sn01 Cl1 88.67(4) 3_655 . ?
Cl02 Sn01 Cl1 88.67(4) . 3_655 ?
Cl04 Sn01 Cl04 180.0 . 3_655 ?
Cl04 Sn01 Cl1 89.80(4) 3_655 3_655 ?
Cl04 Sn01 Cl1 90.20(4) 3_655 . ?
Cl04 Sn01 Cl1 89.80(4) . . ?
Cl04 Sn01 Cl1 90.20(4) . 3_655 ?
Cl1 Sn01 Cl1 180.0 . 3_655 ?
H00A N005 H00B 109.5 . . ?
H00A N005 H00C 109.5 . . ?
H00B N005 H00C 109.5 . . ?
C00C N005 H00A 109.5 . . ?
C00C N005 H00B 109.5 . . ?
C00C N005 H00C 109.5 . . ?
H00D C007 H00E 109.5 . . ?
H00D C007 H00F 109.5 . . ?
H00E C007 H00F 109.5 . . ?
C00C C007 H00D 109.5 . . ?
C00C C007 H00E 109.5 . . ?
C00C C007 H00F 109.5 . . ?
C009 C008 H008 119.7 . . ?
C00D C008 H008 119.7 . . ?
C00D C008 C009 120.6(6) . . ?
C008 C009 C00B 118.0(5) . . ?
C008 C009 C00C 124.6(6) . . ?
C00B C009 C00C 117.4(6) . . ?
C00B C00A H00G 120.7 . . ?
C00E C00A H00G 120.7 . . ?
C00E C00A C00B 118.6(6) . . ?
C009 C00B H00H 119.4 . . ?
C00A C00B C009 121.1(6) . . ?
C00A C00B H00H 119.4 . . ?
N005 C00C C007 109.0(5) . . ?
N005 C00C C009 111.8(5) . . ?
N005 C00C H00I 107.3 . . ?
C007 C00C H00I 107.3 . . ?
C009 C00C C007 113.9(5) . . ?
C009 C00C H00I 107.3 . . ?
C008 C00D H00J 120.3 . . ?
C00E C00D C008 119.4(6) . . ?
C00E C00D H00J 120.3 . . ?
C00A C00E F006 118.8(7) . . ?
C00A C00E C00D 122.4(6) . . ?
C00D C00E F006 118.8(7) . . ?

loop_
_geom_bond_atom_site_label_1
_geom_bond_atom_site_label_2
_geom_bond_distance
_geom_bond_site_symmetry_2
_geom_bond_publ_flag
Sn01 Cl02 2.4200(11) . ?
Sn01 Cl02 2.4200(11) 3_655 ?
Sn01 Cl04 2.4201(12) 3_655 ?
Sn01 Cl04 2.4201(12) . ?
Sn01 Cl1 2.4315(12) . ?
Sn01 Cl1 2.4315(12) 3_655 ?
N005 H00A 0.9100 . ?
N005 H00B 0.9100 . ?
N005 H00C 0.9100 . ?
N005 C00C 1.482(7) . ?
F006 C00E 1.356(7) . ?
C007 H00D 0.9800 . ?
C007 H00E 0.9800 . ?
C007 H00F 0.9800 . ?
C007 C00C 1.510(9) . ?
C008 H008 0.9500 . ?
C008 C009 1.380(9) . ?
C008 C00D 1.377(9) . ?
C009 C00B 1.388(9) . ?
C009 C00C 1.502(8) . ?
C00A H00G 0.9500 . ?
C00A C00B 1.381(10) . ?
C00A C00E 1.347(10) . ?
C00B H00H 0.9500 . ?
C00C H00I 1.0000 . ?
C00D H00J 0.9500 . ?
C00D C00E 1.353(10) . ?
